data_1518281
loop_
_publ_author_name
'Davis, Rohan A.'
'Beattie, Karren D.'
'Xu, Min'
'Yang, Xinzhou'
'Yin, Sheng'
'Holla, Harish'
'Healy, Peter C.'
'Sykes, Melissa'
'Shelper, Todd'
'Avery, Vicky M.'
'Elofsson, Mikael'
'Sundin, Charlotta'
'Quinn, Ronald J.'

_publ_section_title
;
 Solving the Supply of Resveratrol Tetramers from Papua New Guinean
 Rainforest Anisoptera Species That Inhibit Bacterial Type III Secretion
 Systems.
;
_journal_issue 12
_journal_name_full 'Journal of natural products'
_journal_page_first 2633
_journal_page_last 2640
_journal_paper_doi 10.1021/np500433z
_journal_volume 77
_journal_year 2014
_chemical_absolute_configuration rm
_chemical_compound_source 'see text'
_chemical_formula_moiety 'C66 H62 O12'
_chemical_formula_sum 'C66 H62 O12'
_chemical_formula_weight 1047.16
_chemical_name_common 'Vaticanol B permethyl analog'
_chemical_name_systematic ' ?'
_space_group_IT_number 4
_symmetry_cell_setting monoclinic
_symmetry_Int_Tables_number 4
_symmetry_space_group_name_Hall 'P 2yb'
_symmetry_space_group_name_H-M 'P 1 21 1'
_atom_sites_solution_hydrogens geom
_atom_sites_solution_primary direct
_atom_sites_solution_secondary difmap
_cell_angle_alpha 90
_cell_angle_beta 117.230(5)
_cell_angle_gamma 90
_cell_formula_units_Z 2
_cell_length_a 15.5983(6)
_cell_length_b 12.4215(3)
_cell_length_c 16.8136(7)
_cell_measurement_reflns_used 8033
_cell_measurement_temperature 200
_cell_measurement_theta_max 28.7498
_cell_measurement_theta_min 3.1742
_cell_volume 2896.7(2)
_computing_cell_refinement 'CrysAlis Pro'
_computing_data_collection 'CrysAlis Pro(Oxford Diffraction, 2012)'
_computing_data_reduction 'CrysAlis Pro'
_computing_molecular_graphics 'ORTEP-3 for Windows (Farrugia, 1997)'
_computing_publication_material 'PLATON (Spek, 2009), Westrip, 2010)'
_computing_structure_refinement 'SHELXL-97 (Sheldrick, 2008)'
_computing_structure_solution 'SIR-97 (Altomare et al., 1999)'
_diffrn_ambient_temperature 200
_diffrn_detector_area_resol_mean 16.0774
_diffrn_measured_fraction_theta_full 0.967
_diffrn_measured_fraction_theta_max 0.967
_diffrn_measurement_device_type 'Oxford-Diffraction GEMINI S Ultra'
_diffrn_measurement_method '\w and \f'
_diffrn_radiation_monochromator graphite
_diffrn_radiation_probe x-ray
_diffrn_radiation_source 'Enhance (Mo) X-ray Source'
_diffrn_radiation_type MoK\a
_diffrn_radiation_wavelength 0.71070
_diffrn_reflns_av_R_equivalents 0.0437
_diffrn_reflns_av_sigmaI/netI 0.1103
_diffrn_reflns_limit_h_max 20
_diffrn_reflns_limit_h_min 0
_diffrn_reflns_limit_k_max 16
_diffrn_reflns_limit_k_min -16
_diffrn_reflns_limit_l_max 19
_diffrn_reflns_limit_l_min -21
_diffrn_reflns_number 22650
_diffrn_reflns_reduction_process ' ?'
_diffrn_reflns_theta_full 27.50
_diffrn_reflns_theta_max 27.50
_diffrn_reflns_theta_min 3.18
_diffrn_standards_decay_% 0
_diffrn_standards_number 0
_exptl_absorpt_coefficient_mu 0.082
_exptl_absorpt_correction_T_max 0.992
_exptl_absorpt_correction_T_min 0.957
_exptl_absorpt_correction_type multi-scan
_exptl_absorpt_process_details
;
CrysAlis PRO (Agilent, 2012),
;
_exptl_crystal_colour colourless
_exptl_crystal_density_diffrn 1.201
_exptl_crystal_density_method 'not measured'
_exptl_crystal_description plate
_exptl_crystal_F_000 1108
_exptl_crystal_size_max 0.540
_exptl_crystal_size_mid 0.350
_exptl_crystal_size_min 0.100
_refine_diff_density_max 0.552
_refine_diff_density_min -0.350
_refine_diff_density_rms 0.046
_refine_ls_extinction_method none
_refine_ls_goodness_of_fit_ref 0.839
_refine_ls_hydrogen_treatment constr
_refine_ls_matrix_type full
_refine_ls_number_parameters 703
_refine_ls_number_reflns 6728
_refine_ls_number_restraints 1
_refine_ls_restrained_S_all 0.839
_refine_ls_R_factor_all 0.1173
_refine_ls_R_factor_gt 0.0572
_refine_ls_shift/su_max 0.001
_refine_ls_shift/su_mean 0.000
_refine_ls_structure_factor_coef Fsqd
_refine_ls_weighting_details 'calc w=1/[\s^2^(Fo^2^)+(0.0867P)^2^]         where P=(Fo^2^+2Fc^2^)/3'
_refine_ls_weighting_scheme calc
_refine_ls_wR_factor_gt 0.1337
_refine_ls_wR_factor_ref 0.1498
_reflns_number_gt 3205
_reflns_number_total 6728
_reflns_threshold_expression I>2\s(I)
_cod_data_source_file np500433z_si_002.cif
_cod_data_source_block 4_1054rd15_AR-Q100561
_cod_depositor_comments
;
The following automatic conversions were performed:

'_symmetry_cell_setting' value 'Monoclinic' changed to 'monoclinic'
according to
/home/saulius/struct/COD-crude-data--automatic-downloads/rss-feeds/ACS/lib/dictionaries/cif_core.dic
dictionary named 'cif_core.dic' version 2.4.2 from 2011-04-26.

Automatic conversion script
Id: cif_fix_values 2935 2014-11-11 08:27:57Z andrius 

 Adding full bibliography for 1518281.cif.
;
_cod_original_sg_symbol_H-M 'P 21'
_cod_database_code 1518281

loop_
_symmetry_equiv_pos_site_id
_symmetry_equiv_pos_as_xyz
1 x,y,z
2 -x,1/2+y,-z

loop_
_atom_site_aniso_label
_atom_site_aniso_U_11
_atom_site_aniso_U_22
_atom_site_aniso_U_33
_atom_site_aniso_U_23
_atom_site_aniso_U_13
_atom_site_aniso_U_12
O4A 0.066(3) 0.069(3) 0.069(3) 0.010(2) 0.017(2) 0.003(2)
O4B 0.083(3) 0.153(5) 0.039(2) -0.011(3) 0.013(2) -0.062(3)
O4C 0.065(3) 0.188(6) 0.122(4) -0.009(4) 0.055(3) 0.022(4)
O4D 0.118(4) 0.092(4) 0.075(3) -0.006(3) 0.066(3) -0.005(3)
O11A 0.055(2) 0.044(2) 0.074(3) 0.001(2) 0.044(2) -0.002(2)
O11B 0.056(2) 0.045(2) 0.055(2) 0.0152(18) 0.0369(19) 0.0166(19)
O11C 0.136(4) 0.039(2) 0.057(3) 0.021(2) 0.054(3) 0.027(3)
O11D 0.089(5) 0.246(11) 0.215(9) -0.102(8) 0.044(5) -0.075(6)
O13A 0.081(3) 0.029(2) 0.107(3) 0.000(2) 0.048(3) -0.006(2)
O13B 0.067(2) 0.040(2) 0.0355(17) 0.0058(16) 0.0322(17) 0.0035(18)
O13C 0.081(3) 0.028(2) 0.062(2) 0.0022(19) 0.044(2) -0.004(2)
O13D 0.158(7) 0.110(6) 0.137(6) 0.013(5) 0.066(5) 0.023(5)
C1A 0.032(3) 0.032(3) 0.056(3) 0.009(3) 0.023(2) 0.009(2)
C1B 0.037(3) 0.030(3) 0.041(3) 0.004(2) 0.024(2) 0.007(2)
C1C 0.046(3) 0.025(3) 0.030(2) 0.001(2) 0.017(2) 0.009(2)
C1D 0.093(5) 0.050(4) 0.037(3) 0.016(3) 0.033(3) 0.012(4)
C2A 0.040(3) 0.034(3) 0.062(4) 0.015(3) 0.013(3) 0.008(3)
C2B 0.045(3) 0.027(3) 0.034(3) 0.003(2) 0.019(2) 0.004(2)
C2C 0.059(4) 0.035(3) 0.047(3) -0.011(3) 0.020(3) 0.002(3)
C2D 0.085(5) 0.099(5) 0.033(3) 0.007(4) 0.021(3) -0.008(4)
C3A 0.051(3) 0.041(3) 0.067(4) 0.001(3) 0.025(3) 0.002(3)
C3B 0.046(3) 0.042(3) 0.041(3) -0.004(3) 0.022(3) -0.010(3)
C3C 0.072(4) 0.077(5) 0.071(4) -0.010(4) 0.052(4) 0.019(4)
C3D 0.101(5) 0.085(5) 0.035(3) -0.003(3) 0.029(4) -0.012(5)
C4A 0.036(3) 0.051(4) 0.054(3) 0.011(3) 0.018(3) 0.002(3)
C4B 0.051(3) 0.079(4) 0.036(3) -0.004(3) 0.018(3) -0.014(3)
C4C 0.044(4) 0.098(5) 0.075(4) 0.001(4) 0.032(3) 0.027(4)
C4D 0.089(5) 0.065(4) 0.050(4) 0.016(3) 0.038(4) 0.002(4)
C5A 0.053(3) 0.047(4) 0.057(4) 0.012(3) 0.022(3) 0.019(3)
C5B 0.073(4) 0.122(6) 0.031(3) 0.006(3) 0.026(3) -0.031(4)
C5C 0.047(4) 0.123(6) 0.044(3) 0.000(4) 0.011(3) 0.007(4)
C5D 0.101(5) 0.065(4) 0.058(4) -0.002(4) 0.044(4) -0.013(4)
C6A 0.056(4) 0.033(3) 0.059(4) 0.007(3) 0.033(3) 0.006(3)
C6B 0.055(3) 0.064(4) 0.034(3) 0.006(3) 0.022(3) -0.017(3)
C6C 0.042(3) 0.075(4) 0.039(3) 0.001(3) 0.017(3) 0.005(3)
C6D 0.098(5) 0.044(4) 0.053(4) 0.001(3) 0.041(4) -0.015(4)
C7A 0.052(3) 0.026(3) 0.061(3) 0.000(3) 0.031(3) 0.003(3)
C7B 0.038(3) 0.027(3) 0.040(3) 0.006(2) 0.025(2) 0.000(2)
C7C 0.045(3) 0.023(2) 0.025(2) -0.0021(19) 0.014(2) 0.001(2)
C7D 0.093(5) 0.054(4) 0.044(4) 0.021(3) 0.027(4) 0.021(4)
C8A 0.037(3) 0.032(3) 0.035(3) 0.005(2) 0.014(2) 0.007(2)
C8B 0.034(3) 0.023(2) 0.030(2) -0.002(2) 0.016(2) 0.002(2)
C8C 0.035(3) 0.033(3) 0.023(2) 0.003(2) 0.010(2) 0.007(2)
C8D 0.077(4) 0.042(3) 0.046(3) 0.016(3) 0.033(3) 0.022(3)
C9A 0.037(3) 0.032(3) 0.037(3) 0.011(2) 0.017(2) 0.010(2)
C9B 0.043(3) 0.025(3) 0.031(2) -0.001(2) 0.019(2) 0.003(2)
C9C 0.051(3) 0.024(3) 0.042(3) 0.009(2) 0.025(3) 0.009(2)
C9D 0.067(4) 0.064(4) 0.046(3) 0.025(3) 0.021(3) 0.025(4)
C10A 0.038(3) 0.025(3) 0.029(2) 0.004(2) 0.017(2) -0.004(2)
C10B 0.037(3) 0.025(3) 0.040(3) 0.005(2) 0.022(2) -0.001(2)
C10C 0.068(4) 0.033(3) 0.038(3) 0.010(2) 0.028(3) 0.011(3)
C10D 0.064(5) 0.133(8) 0.057(4) -0.009(5) 0.022(4) 0.015(5)
C11A 0.041(3) 0.038(3) 0.033(3) 0.008(2) 0.014(2) 0.006(3)
C11B 0.042(3) 0.037(3) 0.046(3) -0.002(3) 0.026(3) 0.005(3)
C11C 0.093(4) 0.024(3) 0.047(3) 0.014(3) 0.040(3) 0.015(3)
C11D 0.088(7) 0.150(9) 0.088(6) -0.014(6) 0.041(5) 0.006(7)
C12A 0.051(3) 0.034(3) 0.044(3) 0.004(2) 0.025(3) -0.014(3)
C12B 0.044(3) 0.037(3) 0.036(3) -0.002(2) 0.024(2) 0.004(3)
C12C 0.096(5) 0.020(3) 0.066(4) 0.006(3) 0.054(4) 0.005(3)
C12D 0.079(6) 0.151(9) 0.078(6) 0.016(6) 0.017(5) 0.022(7)
C13A 0.065(4) 0.023(3) 0.049(3) 0.006(2) 0.029(3) -0.003(3)
C13B 0.045(3) 0.029(3) 0.030(3) -0.003(2) 0.018(2) -0.004(2)
C13C 0.060(4) 0.029(3) 0.047(3) -0.001(2) 0.034(3) 0.003(3)
C13D 0.111(7) 0.078(6) 0.076(5) 0.033(4) 0.057(5) 0.055(5)
C14A 0.046(3) 0.030(3) 0.046(3) 0.002(2) 0.025(3) 0.005(2)
C14B 0.040(3) 0.024(2) 0.025(2) -0.004(2) 0.012(2) 0.000(2)
C14C 0.058(3) 0.025(3) 0.041(3) 0.002(2) 0.032(3) 0.007(2)
C14D 0.090(5) 0.078(5) 0.075(4) 0.029(4) 0.056(4) 0.036(4)
C15A 0.087(5) 0.070(5) 0.063(4) -0.005(4) 0.026(4) -0.010(4)
C15B 0.146(7) 0.211(12) 0.064(5) -0.028(6) 0.023(5) -0.140(8)
C15C 0.151(9) 0.274(17) 0.247(13) -0.035(13) 0.166(10) 0.015(11)
C15D 0.152(8) 0.139(9) 0.133(8) -0.018(7) 0.105(7) -0.006(8)
C16A 0.048(4) 0.067(4) 0.082(4) 0.007(3) 0.041(3) -0.001(3)
C16D 0.36(2) 0.099(9) 0.163(12) -0.021(9) -0.071(14) 0.049(13)
C17A 0.086(5) 0.048(4) 0.199(9) -0.036(5) 0.078(6) -0.009(4)
C17B 0.109(5) 0.045(4) 0.053(3) 0.004(3) 0.057(4) 0.009(3)
C17C 0.081(4) 0.036(3) 0.062(4) -0.008(3) 0.040(3) -0.013(3)
C17D 0.125(8) 0.175(12) 0.104(7) 0.000(8) 0.073(7) 0.011(8)

loop_
_atom_site_label
_atom_site_type_symbol
_atom_site_thermal_displace_type
_atom_site_fract_x
_atom_site_fract_y
_atom_site_fract_z
_atom_site_occupancy
_atom_site_U_iso_or_equiv
O4A O Uani 1.1446(3) -0.3152(4) 0.7350(3) 1.000 0.0734(17)
O4B O Uani 0.9163(3) 0.0892(5) 0.7086(2) 1.000 0.097(2)
O4C O Uani 0.1506(3) 0.1104(6) 0.2506(4) 1.000 0.120(3)
O4D O Uani 0.7140(4) 0.1957(4) -0.1855(3) 1.000 0.087(2)
O11A O Uani 0.4454(2) -0.2071(3) 0.4239(2) 1.000 0.0521(14)
O11B O Uani 0.8472(2) -0.2222(3) 0.3261(2) 1.000 0.0476(12)
O11C O Uani 0.5278(4) 0.4147(3) 0.0431(3) 1.000 0.0735(18)
O11D O Uani 0.1658(5) 0.0349(9) -0.0997(6) 1.000 0.193(5)
O13A O Uani 0.5767(3) -0.5496(3) 0.3953(3) 1.000 0.0704(16)
O13B O Uani 0.6751(2) 0.0657(3) 0.1154(2) 1.000 0.0441(11)
O13C O Uani 0.7538(3) 0.4084(3) 0.3526(2) 1.000 0.0527(14)
O13D O Uani 0.1874(6) 0.3494(6) 0.0725(5) 1.000 0.136(4)
C1A C Uani 0.9162(3) -0.2888(4) 0.4797(3) 1.000 0.0389(17)
C1B C Uani 0.6800(3) -0.0408(4) 0.4882(3) 1.000 0.0336(17)
C1C C Uani 0.4282(3) 0.0836(4) 0.2757(3) 1.000 0.0338(16)
C1D C Uani 0.5494(5) 0.2984(5) -0.0624(3) 1.000 0.059(2)
C2A C Uani 0.9512(4) -0.1981(4) 0.5326(4) 1.000 0.0493(19)
C2B C Uani 0.7395(3) 0.0328(4) 0.4769(3) 1.000 0.0350(17)
C2C C Uani 0.4127(4) 0.1194(4) 0.3467(3) 1.000 0.0486(19)
C2D C Uani 0.5155(5) 0.2237(6) -0.1331(4) 1.000 0.075(3)
C3A C Uani 1.0280(4) -0.2033(5) 0.6184(4) 1.000 0.0538(19)
C3B C Uani 0.8191(4) 0.0758(4) 0.5481(3) 1.000 0.0422(17)
C3C C Uani 0.3217(5) 0.1269(5) 0.3411(4) 1.000 0.066(3)
C3D C Uani 0.5704(5) 0.1937(6) -0.1723(4) 1.000 0.075(3)
C4A C Uani 1.0718(4) -0.3005(5) 0.6503(4) 1.000 0.0480(19)
C4B C Uani 0.8420(4) 0.0479(5) 0.6342(3) 1.000 0.0561(19)
C4C C Uani 0.2439(4) 0.1047(6) 0.2639(4) 1.000 0.071(3)
C4D C Uani 0.6632(5) 0.2334(5) -0.1419(4) 1.000 0.066(3)
C5A C Uani 1.0419(4) -0.3918(5) 0.5958(4) 1.000 0.054(2)
C5B C Uani 0.7834(5) -0.0265(6) 0.6464(3) 1.000 0.075(3)
C5C C Uani 0.2545(4) 0.0683(7) 0.1916(4) 1.000 0.075(3)
C5D C Uani 0.6964(5) 0.3057(6) -0.0730(4) 1.000 0.072(3)
C6A C Uani 0.9643(4) -0.3849(4) 0.5118(4) 1.000 0.047(2)
C6B C Uani 0.7055(4) -0.0711(5) 0.5761(3) 1.000 0.0504(19)
C6C C Uani 0.3458(4) 0.0592(5) 0.1974(3) 1.000 0.0526(19)
C6D C Uani 0.6395(5) 0.3373(5) -0.0336(4) 1.000 0.063(3)
C7A C Uani 0.8270(4) -0.2808(4) 0.3918(3) 1.000 0.0444(17)
C7B C Uani 0.5890(3) -0.0916(4) 0.4125(3) 1.000 0.0322(17)
C7C C Uani 0.5290(3) 0.0644(4) 0.2890(3) 1.000 0.0318(14)
C7D C Uani 0.4844(5) 0.3273(5) -0.0207(4) 1.000 0.065(3)
C8A C Uani 0.7428(3) -0.2179(4) 0.3990(3) 1.000 0.0356(17)
C8B C Uani 0.5600(3) -0.0548(4) 0.3159(3) 1.000 0.0285(14)
C8C C Uani 0.5519(3) 0.0872(4) 0.2083(3) 1.000 0.0316(16)
C8D C Uani 0.4680(4) 0.2305(4) 0.0326(3) 1.000 0.0531(19)
C9A C Uani 0.6620(3) -0.2771(4) 0.4060(3) 1.000 0.0353(17)
C9B C Uani 0.6376(3) -0.0687(4) 0.2879(3) 1.000 0.0322(16)
C9C C Uani 0.5819(3) 0.2024(4) 0.2060(3) 1.000 0.0376(17)
C9D C Uani 0.3653(5) 0.2208(6) 0.0185(4) 1.000 0.061(2)
C10A C Uani 0.5904(3) -0.2149(4) 0.4139(3) 1.000 0.0300(16)
C10B C Uani 0.7115(3) -0.1442(4) 0.3195(3) 1.000 0.0323(17)
C10C C Uani 0.5420(4) 0.2616(4) 0.1269(3) 1.000 0.0449(19)
C10D C Uani 0.3066(5) 0.1403(8) -0.0360(4) 1.000 0.087(3)
C11A C Uani 0.5132(3) -0.2693(4) 0.4158(3) 1.000 0.0385(17)
C11B C Uani 0.7749(3) -0.1483(4) 0.2837(3) 1.000 0.0394(17)
C11C C Uani 0.5717(5) 0.3681(4) 0.1272(4) 1.000 0.0516(19)
C11D C Uani 0.2148(7) 0.1283(9) -0.0497(6) 1.000 0.108(4)
C12A C Uani 0.5064(4) -0.3824(4) 0.4110(3) 1.000 0.0417(17)
C12B C Uani 0.7664(3) -0.0801(4) 0.2148(3) 1.000 0.0368(17)
C12C C Uani 0.6385(5) 0.4192(4) 0.2020(4) 1.000 0.054(2)
C12D C Uani 0.1775(6) 0.2012(10) -0.0127(6) 1.000 0.110(4)
C13A C Uani 0.5785(4) -0.4399(4) 0.4030(3) 1.000 0.0445(19)
C13B C Uani 0.6933(3) -0.0033(4) 0.1848(3) 1.000 0.0343(17)
C13C C Uani 0.6799(4) 0.3574(4) 0.2802(3) 1.000 0.0417(19)
C13D C Uani 0.2362(7) 0.2840(7) 0.0405(5) 1.000 0.083(3)
C14A C Uani 0.6547(3) -0.3888(4) 0.4010(3) 1.000 0.0391(17)
C14B C Uani 0.6303(3) 0.0058(4) 0.2235(3) 1.000 0.0308(14)
C14C C Uani 0.6523(4) 0.2529(4) 0.2821(3) 1.000 0.0377(17)
C14D C Uani 0.3292(5) 0.2935(6) 0.0576(4) 1.000 0.074(3)
C15A C Uani 1.1660(5) -0.2293(6) 0.7977(4) 1.000 0.077(3)
C15B C Uani 0.9779(7) 0.1626(9) 0.6976(5) 1.000 0.150(5)
C15C C Uani 0.1390(8) 0.1360(13) 0.3300(9) 1.000 0.195(8)
C15D C Uani 0.8055(8) 0.2372(9) -0.1599(6) 1.000 0.126(5)
C16A C Uani 0.3582(4) -0.2541(5) 0.4134(4) 1.000 0.061(2)
C16D C Uani 0.0717(15) -0.0004(11) -0.0908(9) 1.000 0.281(8)
C17A C Uani 0.4904(6) -0.6030(6) 0.3575(7) 1.000 0.106(4)
C17B C Uani 0.7271(5) 0.0510(5) 0.0656(4) 1.000 0.061(2)
C17C C Uani 0.7875(4) 0.3563(5) 0.4370(4) 1.000 0.057(2)
C17D C Uani 0.2398(8) 0.4191(11) 0.1275(7) 1.000 0.127(5)
H1 H Uiso 1.11070 -0.21340 0.80480 1.000 0.0930
H2 H Uiso 1.21760 -0.24990 0.85270 1.000 0.0930
H2A H Uiso 0.92240 -0.13030 0.50950 1.000 0.0600
H2B H Uiso 0.72550 0.05440 0.41820 1.000 0.0420
H2C H Uiso 0.46720 0.13950 0.40110 1.000 0.0580
H2D H Uiso 0.45250 0.19470 -0.15440 1.000 0.0880
H3 H Uiso 1.18390 -0.16740 0.77490 1.000 0.0930
H3A H Uiso 1.04920 -0.14030 0.65470 1.000 0.0640
H3B H Uiso 0.85850 0.12580 0.53670 1.000 0.0490
H3C H Uiso 0.31440 0.14800 0.39210 1.000 0.0770
H3D H Uiso 0.54580 0.14390 -0.22060 1.000 0.0880
H4 H Uiso 1.01830 0.19630 0.75270 1.000 0.1870
H5 H Uiso 1.01470 0.12980 0.67320 1.000 0.1870
H5A H Uiso 1.07430 -0.45840 0.61710 1.000 0.0630
H5B H Uiso 0.79810 -0.04840 0.70550 1.000 0.0880
H5C H Uiso 0.19940 0.05080 0.13720 1.000 0.0890
H5D H Uiso 0.75840 0.33660 -0.05320 1.000 0.0870
H6 H Uiso 0.93810 0.21820 0.65640 1.000 0.1870
H6A H Uiso 0.94380 -0.44810 0.47530 1.000 0.0570
H6B H Uiso 0.66820 -0.12380 0.58720 1.000 0.0620
H6C H Uiso 0.35260 0.03450 0.14710 1.000 0.0620
H6D H Uiso 0.66500 0.38700 0.01480 1.000 0.0760
H7 H Uiso 0.07790 0.10760 0.32080 1.000 0.2260
H7A H Uiso 0.80540 -0.35100 0.36990 1.000 0.0530
H7B H Uiso 0.53690 -0.07130 0.42420 1.000 0.0390
H7C H Uiso 0.57130 0.10780 0.33760 1.000 0.0390
H7D H Uiso 0.42350 0.35040 -0.06660 1.000 0.0770
H8 H Uiso 0.18870 0.10280 0.37990 1.000 0.2260
H8A H Uiso 0.77230 -0.17360 0.45030 1.000 0.0420
H8B H Uiso 0.50720 -0.09860 0.27730 1.000 0.0340
H8C H Uiso 0.49580 0.07070 0.15370 1.000 0.0390
H8D H Uiso 0.48710 0.16500 0.01590 1.000 0.0630
H9 H Uiso 0.13960 0.21080 0.33640 1.000 0.2260
H10 H Uiso 0.84090 0.19270 -0.18050 1.000 0.1440
H10D H Uiso 0.33180 0.09220 -0.06420 1.000 0.1020
H11 H Uiso 0.84090 0.23880 -0.09480 1.000 0.1440
H12 H Uiso 0.80220 0.30790 -0.18110 1.000 0.1440
H12A H Uiso 0.45370 -0.41860 0.41270 1.000 0.0510
H12B H Uiso 0.80930 -0.08620 0.18900 1.000 0.0440
H12C H Uiso 0.65580 0.49240 0.20070 1.000 0.0660
H12D H Uiso 0.11190 0.19250 -0.02330 1.000 0.1320
H13 H Uiso 0.32000 -0.27350 0.35220 1.000 0.0750
H14 H Uiso 0.32400 -0.20420 0.43060 1.000 0.0750
H14A H Uiso 0.70330 -0.42980 0.39610 1.000 0.0470
H14C H Uiso 0.68180 0.21330 0.33620 1.000 0.0480
H14D H Uiso 0.36910 0.34870 0.09540 1.000 0.0870
H15 H Uiso 0.37180 -0.31700 0.44940 1.000 0.0750
H16 H Uiso 0.09270 -0.03240 -0.03510 1.000 0.2940
H17 H Uiso 0.03580 0.06250 -0.09670 1.000 0.2940
H18 H Uiso 0.03800 -0.04860 -0.13790 1.000 0.2940
H19 H Uiso 0.44360 -0.56090 0.36490 1.000 0.1290
H20 H Uiso 0.49770 -0.67020 0.38630 1.000 0.1290
H21 H Uiso 0.47110 -0.61310 0.29590 1.000 0.1290
H22 H Uiso 0.79420 0.05880 0.10380 1.000 0.0720
H23 H Uiso 0.70700 0.10360 0.01940 1.000 0.0720
H24 H Uiso 0.71460 -0.01880 0.03980 1.000 0.0720
H25 H Uiso 0.73470 0.33900 0.44800 1.000 0.0690
H26 H Uiso 0.83100 0.40190 0.48250 1.000 0.0690
H27 H Uiso 0.82010 0.29120 0.43610 1.000 0.0690
H28 H Uiso 0.28600 0.38220 0.17910 1.000 0.1530
H29 H Uiso 0.19980 0.46170 0.14390 1.000 0.1530
H30 H Uiso 0.26990 0.46080 0.10170 1.000 0.1530

loop_
_atom_type_symbol
_atom_type_description
_atom_type_scat_dispersion_real
_atom_type_scat_dispersion_imag
_atom_type_scat_source
O O 0.0106 0.0060 'International Tables Vol C Tables 4.2.6.8 and 6.1.1.4'
H H 0.0000 0.0000 'International Tables Vol C Tables 4.2.6.8 and 6.1.1.4'
C C 0.0033 0.0016 'International Tables Vol C Tables 4.2.6.8 and 6.1.1.4'

loop_
_geom_angle_atom_site_label_1
_geom_angle_atom_site_label_2
_geom_angle_atom_site_label_3
_geom_angle
_geom_angle_publ_flag
C4A O4A C15A 118.1(5) yes
C4B O4B C15B 118.3(5) yes
C4C O4C C15C 115.4(7) yes
C4D O4D C15D 117.8(6) yes
C11A O11A C16A 119.9(4) yes
C7A O11B C11B 108.2(4) yes
C7D O11C C11C 106.6(4) yes
C11D O11D C16D 115.6(9) yes
C13A O13A C17A 120.0(6) yes
C13B O13B C17B 118.1(4) yes
C13C O13C C17C 116.5(4) yes
C13D O13D C17D 113.8(10) yes
C2A C1A C6A 117.9(5) no
C2A C1A C7A 119.7(5) no
C6A C1A C7A 122.4(5) no
C2B C1B C6B 116.2(5) no
C2B C1B C7B 125.6(4) no
C6B C1B C7B 118.2(5) no
C2C C1C C6C 115.7(5) no
C2C C1C C7C 120.2(4) no
C6C C1C C7C 123.9(5) no
C2D C1D C6D 117.8(7) no
C2D C1D C7D 118.3(7) no
C6D C1D C7D 123.8(5) no
C1A C2A C3A 121.9(5) no
C1B C2B C3B 122.3(4) no
C1C C2C C3C 122.6(5) no
C1D C2D C3D 121.2(7) no
C2A C3A C4A 119.0(5) no
C2B C3B C4B 121.1(5) no
C2C C3C C4C 120.0(6) no
C2D C3D C4D 120.7(6) no
O4A C4A C3A 123.6(6) yes
O4A C4A C5A 116.3(5) yes
C3A C4A C5A 120.1(6) no
O4B C4B C3B 125.4(6) yes
O4B C4B C5B 117.4(4) yes
C3B C4B C5B 117.2(5) no
O4C C4C C3C 124.9(6) yes
O4C C4C C5C 114.9(6) yes
C3C C4C C5C 120.2(7) no
O4D C4D C3D 116.0(6) yes
O4D C4D C5D 125.8(7) yes
C3D C4D C5D 118.2(7) no
C4A C5A C6A 119.6(6) no
C4B C5B C6B 122.0(5) no
C4C C5C C6C 120.0(6) no
C4D C5D C6D 121.0(7) no
C1A C6A C5A 121.3(5) no
C1B C6B C5B 121.1(6) no
C1C C6C C5C 121.6(5) no
C1D C6D C5D 121.1(6) no
O11B C7A C1A 110.6(5) yes
O11B C7A C8A 106.5(4) yes
C1A C7A C8A 112.7(4) no
C1B C7B C8B 117.6(4) no
C1B C7B C10A 113.3(4) no
C8B C7B C10A 107.9(4) no
C1C C7C C8B 111.0(4) no
C1C C7C C8C 118.5(4) no
C8B C7C C8C 104.9(4) no
O11C C7D C1D 109.5(6) yes
O11C C7D C8D 106.8(4) yes
C1D C7D C8D 113.3(5) no
C7A C8A C9A 121.2(4) no
C7A C8A C10B 100.1(4) no
C9A C8A C10B 115.0(4) no
C7B C8B C7C 119.3(4) no
C7B C8B C9B 114.1(4) no
C7C C8B C9B 101.9(4) no
C7C C8C C9C 112.7(4) no
C7C C8C C14B 102.6(4) no
C9C C8C C14B 113.6(4) no
C7D C8D C9D 113.8(5) no
C7D C8D C10C 98.9(4) no
C9D C8D C10C 115.3(5) no
C8A C9A C10A 117.7(4) no
C8A C9A C14A 122.0(5) no
C10A C9A C14A 120.3(5) no
C8B C9B C10B 127.4(4) no
C8B C9B C14B 112.3(4) no
C10B C9B C14B 120.4(5) no
C8C C9C C10C 121.1(4) no
C8C C9C C14C 121.6(4) no
C10C C9C C14C 117.3(5) no
C8D C9D C10D 119.6(7) no
C8D C9D C14D 120.5(6) no
C10D C9D C14D 119.9(8) no
C7B C10A C9A 123.5(5) no
C7B C10A C11A 118.6(4) no
C9A C10A C11A 117.7(5) no
C8A C10B C9B 128.7(5) no
C8A C10B C11B 111.1(4) no
C9B C10B C11B 119.7(4) no
C8D C10C C9C 130.9(5) no
C8D C10C C11C 109.6(4) no
C9C C10C C11C 119.5(5) no
C9D C10D C11D 121.5(8) no
O11A C11A C10A 116.4(4) yes
O11A C11A C12A 121.9(5) yes
C10A C11A C12A 121.7(5) no
O11B C11B C10B 112.5(4) yes
O11B C11B C12B 125.6(5) yes
C10B C11B C12B 121.9(5) no
O11C C11C C10C 112.5(5) yes
O11C C11C C12C 123.9(5) yes
C10C C11C C12C 123.6(5) no
O11D C11D C10D 115.4(9) yes
O11D C11D C12D 125.4(10) yes
C10D C11D C12D 119.2(10) no
C11A C12A C13A 118.4(5) no
C11B C12B C13B 118.0(5) no
C11C C12C C13C 116.1(5) no
C11D C12D C13D 119.2(10) no
O13A C13A C12A 122.6(6) yes
O13A C13A C14A 116.3(5) yes
C12A C13A C14A 121.1(5) no
O13B C13B C12B 123.6(4) yes
O13B C13B C14B 115.3(4) yes
C12B C13B C14B 121.1(4) no
O13C C13C C12C 114.5(5) yes
O13C C13C C14C 123.7(4) yes
C12C C13C C14C 121.7(5) no
O13D C13D C12D 111.5(10) yes
O13D C13D C14D 126.6(8) yes
C12D C13D C14D 121.8(9) no
C9A C14A C13A 120.8(5) no
C8C C14B C9B 110.4(4) no
C8C C14B C13B 130.9(4) no
C9B C14B C13B 118.7(5) no
C9C C14C C13C 121.8(4) no
C9D C14D C13D 118.4(7) no
C1A C2A H2A 119.00 no
C3A C2A H2A 119.00 no
C1B C2B H2B 119.00 no
C3B C2B H2B 119.00 no
C1C C2C H2C 118.00 no
C3C C2C H2C 119.00 no
C1D C2D H2D 120.00 no
C3D C2D H2D 119.00 no
C2A C3A H3A 120.00 no
C4A C3A H3A 121.00 no
C2B C3B H3B 119.00 no
C4B C3B H3B 120.00 no
C2C C3C H3C 120.00 no
C4C C3C H3C 120.00 no
C2D C3D H3D 120.00 no
C4D C3D H3D 119.00 no
C4A C5A H5A 120.00 no
C6A C5A H5A 120.00 no
C4B C5B H5B 119.00 no
C6B C5B H5B 119.00 no
C4C C5C H5C 120.00 no
C6C C5C H5C 120.00 no
C4D C5D H5D 120.00 no
C6D C5D H5D 119.00 no
C1A C6A H6A 120.00 no
C5A C6A H6A 119.00 no
C1B C6B H6B 119.00 no
C5B C6B H6B 119.00 no
C1C C6C H6C 119.00 no
C5C C6C H6C 120.00 no
C1D C6D H6D 120.00 no
C5D C6D H6D 119.00 no
O11B C7A H7A 109.00 no
C1A C7A H7A 109.00 no
C8A C7A H7A 109.00 no
C1B C7B H7B 106.00 no
C8B C7B H7B 106.00 no
C10A C7B H7B 106.00 no
C1C C7C H7C 108.00 no
C8B C7C H7C 107.00 no
C8C C7C H7C 107.00 no
O11C C7D H7D 109.00 no
C1D C7D H7D 109.00 no
C8D C7D H7D 109.00 no
C7A C8A H8A 106.00 no
C9A C8A H8A 107.00 no
C10B C8A H8A 106.00 no
C7B C8B H8B 107.00 no
C7C C8B H8B 107.00 no
C9B C8B H8B 107.00 no
C7C C8C H8C 109.00 no
C9C C8C H8C 110.00 no
C14B C8C H8C 109.00 no
C7D C8D H8D 109.00 no
C9D C8D H8D 110.00 no
C10C C8D H8D 109.00 no
C9D C10D H10D 119.00 no
C11D C10D H10D 120.00 no
C11A C12A H12A 121.00 no
C13A C12A H12A 121.00 no
C11B C12B H12B 121.00 no
C13B C12B H12B 121.00 no
C11C C12C H12C 122.00 no
C13C C12C H12C 122.00 no
C11D C12D H12D 119.00 no
C13D C12D H12D 122.00 no
C9A C14A H14A 120.00 no
C13A C14A H14A 120.00 no
C9C C14C H14C 119.00 no
C13C C14C H14C 120.00 no
C9D C14D H14D 120.00 no
C13D C14D H14D 121.00 no
O4A C15A H1 109.00 no
O4A C15A H2 109.00 no
O4A C15A H3 109.00 no
H1 C15A H2 111.00 no
H1 C15A H3 109.00 no
H2 C15A H3 110.00 no
O4B C15B H4 110.00 no
O4B C15B H5 112.00 no
O4B C15B H6 108.00 no
H4 C15B H5 111.00 no
H4 C15B H6 108.00 no
H5 C15B H6 108.00 no
O4C C15C H7 108.00 no
O4C C15C H8 109.00 no
O4C C15C H9 109.00 no
H7 C15C H8 110.00 no
H7 C15C H9 110.00 no
H8 C15C H9 112.00 no
O4D C15D H10 111.00 no
O4D C15D H11 109.00 no
O4D C15D H12 111.00 no
H10 C15D H11 107.00 no
H10 C15D H12 110.00 no
H11 C15D H12 108.00 no
O11A C16A H13 109.00 no
O11A C16A H14 110.00 no
O11A C16A H15 110.00 no
H13 C16A H14 110.00 no
H13 C16A H15 109.00 no
H14 C16A H15 110.00 no
O11D C16D H16 107.00 no
O11D C16D H17 107.00 no
O11D C16D H18 106.00 no
H16 C16D H17 112.00 no
H16 C16D H18 112.00 no
H17 C16D H18 111.00 no
O13A C17A H19 109.00 no
O13A C17A H20 109.00 no
O13A C17A H21 109.00 no
H19 C17A H20 110.00 no
H19 C17A H21 110.00 no
H20 C17A H21 110.00 no
O13B C17B H22 110.00 no
O13B C17B H23 109.00 no
O13B C17B H24 110.00 no
H22 C17B H23 109.00 no
H22 C17B H24 110.00 no
H23 C17B H24 109.00 no
O13C C17C H25 110.00 no
O13C C17C H26 110.00 no
O13C C17C H27 109.00 no
H25 C17C H26 110.00 no
H25 C17C H27 109.00 no
H26 C17C H27 109.00 no
O13D C17D H28 108.00 no
O13D C17D H29 108.00 no
O13D C17D H30 110.00 no
H28 C17D H29 109.00 no
H28 C17D H30 111.00 no
H29 C17D H30 111.00 no

loop_
_geom_bond_atom_site_label_1
_geom_bond_atom_site_label_2
_geom_bond_distance
_geom_bond_publ_flag
O4A C4A 1.368(8) yes
O4A C15A 1.428(8) yes
O4B C4B 1.358(7) yes
O4B C15B 1.397(13) yes
O4C C4C 1.369(9) yes
O4C C15C 1.462(15) yes
O4D C4D 1.384(10) yes
O4D C15D 1.388(14) yes
O11A C11A 1.366(6) yes
O11A C16A 1.415(8) yes
O11B C7A 1.472(6) yes
O11B C11B 1.374(6) yes
O11C C7D 1.457(7) yes
O11C C11C 1.385(7) yes
O11D C11D 1.431(15) yes
O11D C16D 1.60(3) yes
O13A C13A 1.368(6) yes
O13A C17A 1.369(11) yes
O13B C13B 1.369(6) yes
O13B C17B 1.419(8) yes
O13C C13C 1.388(6) yes
O13C C17C 1.424(7) yes
O13D C13D 1.380(14) yes
O13D C17D 1.257(15) yes
C1A C2A 1.384(7) no
C1A C6A 1.382(7) no
C1A C7A 1.499(7) no
C1B C2B 1.377(7) no
C1B C6B 1.395(7) no
C1B C7B 1.543(7) no
C1C C2C 1.395(7) no
C1C C6C 1.389(7) no
C1C C7C 1.502(7) no
C1D C2D 1.407(9) no
C1D C6D 1.349(11) no
C1D C7D 1.516(11) no
C2A C3A 1.392(9) no
C2B C3B 1.378(7) no
C2C C3C 1.382(11) no
C2D C3D 1.350(11) no
C3A C4A 1.370(9) no
C3B C4B 1.368(7) no
C3C C4C 1.339(9) no
C3D C4D 1.387(11) no
C4A C5A 1.397(9) no
C4B C5B 1.380(10) no
C4C C5C 1.376(9) no
C4D C5D 1.367(9) no
C5A C6A 1.379(9) no
C5B C6B 1.366(8) no
C5C C6C 1.387(10) no
C5D C6D 1.385(11) no
C7A C8A 1.580(8) no
C7B C8B 1.543(6) no
C7B C10A 1.532(7) no
C7C C8B 1.559(7) no
C7C C8C 1.579(7) no
C7D C8D 1.589(8) no
C8A C9A 1.510(7) no
C8A C10B 1.505(7) no
C8B C9B 1.496(7) no
C8C C9C 1.512(7) no
C8C C14B 1.516(7) no
C8D C9D 1.513(11) no
C8D C10C 1.523(7) no
C9A C10A 1.413(7) no
C9A C14A 1.392(7) no
C9B C10B 1.389(7) no
C9B C14B 1.389(7) no
C9C C10C 1.393(7) no
C9C C14C 1.397(7) no
C9D C10D 1.382(11) no
C9D C14D 1.380(11) no
C10A C11A 1.394(7) no
C10B C11B 1.374(7) no
C10C C11C 1.401(8) no
C10D C11D 1.351(14) no
C11A C12A 1.408(7) no
C11B C12B 1.392(7) no
C11C C12C 1.368(9) no
C11D C12D 1.370(16) no
C12A C13A 1.390(9) no
C12B C13B 1.392(7) no
C12C C13C 1.399(7) no
C12D C13D 1.395(14) no
C13A C14A 1.361(8) no
C13B C14B 1.410(7) no
C13C C14C 1.373(7) no
C13D C14D 1.349(14) no
C2A H2A 0.9500 no
C2B H2B 0.9500 no
C2C H2C 0.9500 no
C2D H2D 0.9500 no
C3A H3A 0.9500 no
C3B H3B 0.9500 no
C3C H3C 0.9500 no
C3D H3D 0.9500 no
C5A H5A 0.9500 no
C5B H5B 0.9500 no
C5C H5C 0.9500 no
C5D H5D 0.9500 no
C6A H6A 0.9600 no
C6B H6B 0.9500 no
C6C H6C 0.9500 no
C6D H6D 0.9500 no
C7A H7A 0.9500 no
C7B H7B 0.9500 no
C7C H7C 0.9500 no
C7D H7D 0.9500 no
C8A H8A 0.9500 no
C8B H8B 0.9500 no
C8C H8C 0.9600 no
C8D H8D 0.9500 no
C10D H10D 0.9500 no
C12A H12A 0.9500 no
C12B H12B 0.9500 no
C12C H12C 0.9500 no
C12D H12D 0.9600 no
C14A H14A 0.9500 no
C14C H14C 0.9500 no
C14D H14D 0.9500 no
C15A H1 0.9400 no
C15A H2 0.9400 no
C15A H3 0.9600 no
C15B H4 0.9500 no
C15B H5 0.9400 no
C15B H6 0.9700 no
C15C H7 0.9600 no
C15C H8 0.9400 no
C15C H9 0.9300 no
C15D H10 0.9500 no
C15D H11 0.9700 no
C15D H12 0.9400 no
C16A H13 0.9500 no
C16A H14 0.9500 no
C16A H15 0.9500 no
C16D H16 0.9300 no
C16D H17 0.9400 no
C16D H18 0.9400 no
C17A H19 0.9500 no
C17A H20 0.9500 no
C17A H21 0.9500 no
C17B H22 0.9500 no
C17B H23 0.9500 no
C17B H24 0.9500 no
C17C H25 0.9500 no
C17C H26 0.9400 no
C17C H27 0.9600 no
C17D H28 0.9500 no
C17D H29 0.9500 no
C17D H30 0.9300 no

loop_
_geom_contact_atom_site_label_1
_geom_contact_atom_site_label_2
_geom_contact_distance
_geom_contact_site_symmetry_2
_geom_contact_publ_flag
O4A O13B 3.155(6) 2_746 no
O4A C13B 3.248(7) 2_746 no
O4A C14C 3.416(8) 2_746 no
O4B C16D 3.318(15) 1_656 no
O11B C15B 3.263(12) 2_746 no
O13A C17C 3.250(8) 1_545 no
O13A C13C 3.244(8) 1_545 no
O13A O13C 3.199(7) 1_545 no
O13B O4A 3.155(6) 2_756 no
O13B C10C 3.261(7) . no
O13B C15A 3.384(8) 2_756 no
O13B C9C 3.057(6) . no
O13C C14A 3.248(7) 1_565 no
O13C O13A 3.199(7) 1_565 no
O4A H22 2.8900 2_746 no
O4B H10 2.9200 1_556 no
O4D H13 2.6300 2_655 no
O11A H7B 2.2100 . no
O11B H5 2.8300 2_746 no
O11C H6D 2.4200 . no
O13A H25 2.6000 1_545 no
O13B H8D 2.9000 . no
O13B H2 2.7400 2_756 no
O13C H14A 2.3900 1_565 no
O13C H3 2.8900 2_756 no
C1B C8A 3.065(7) . no
C1B C10B 3.348(7) . no
C2B C10B 3.312(7) . no
C2B C7C 3.380(7) . no
C2B C8A 3.388(7) . no
C2B C9B 3.097(6) . no
C2C C7B 3.588(8) . no
C3A C17C 3.486(10) 2_746 no
C4A C15C 3.541(16) 2_646 no
C5A C15C 3.586(16) 2_646 no
C5C C12D 3.492(12) . no
C6D C11C 3.345(10) . no
C7B C2C 3.588(8) . no
C7C C2B 3.380(7) . no
C7D C13B 3.567(8) 2_655 no
C8A C2B 3.388(7) . no
C8A C1B 3.065(7) . no
C8C C9D 3.593(8) . no
C9B C2B 3.097(6) . no
C9C O13B 3.057(6) . no
C9D C8C 3.593(8) . no
C10B C2B 3.312(7) . no
C10B C1B 3.348(7) . no
C10C O13B 3.261(7) . no
C11C C14D 3.534(11) . no
C11C C6D 3.345(10) . no
C12C C15A 3.562(11) 2_756 no
C12D C5C 3.492(12) . no
C13B O4A 3.248(7) 2_756 no
C13B C7D 3.567(8) 2_645 no
C13C O13A 3.244(8) 1_565 no
C13C C15A 3.396(10) 2_756 no
C14A O13C 3.248(7) 1_545 no
C14C O4A 3.416(8) 2_756 no
C14D C11C 3.534(11) . no
C15A O13B 3.384(8) 2_746 no
C15A C13C 3.396(10) 2_746 no
C15A C17B 3.465(9) 2_746 no
C15A C12C 3.562(11) 2_746 no
C15B O11B 3.263(12) 2_756 no
C15C C4A 3.541(16) 2_656 no
C15C C5A 3.586(16) 2_656 no
C16D O4B 3.318(15) 1_454 no
C17B C15A 3.465(9) 2_756 no
C17C O13A 3.250(8) 1_565 no
C17C C3A 3.486(10) 2_756 no
C1B H7C 2.9600 . no
C1B H8A 2.4600 . no
C1C H7B 2.9900 . no
C2A H8A 2.5000 . no
C2B H7C 2.7600 . no
C2B H8A 2.6900 . no
C2B H14C 3.0800 . no
C2C H7B 2.9600 . no
C2C H20 2.8700 1_565 no
C2D H8D 2.8300 . no
C3A H27 2.9100 2_746 no
C3A H3 2.6800 . no
C3A H1 2.7900 . no
C3B H5 2.8800 . no
C3B H6 2.6100 . no
C3C H9 2.9900 . no
C3C H8 2.4600 . no
C3D H8B 3.0500 2_655 no
C4A H27 2.9100 2_746 no
C4A H7 2.8300 2_646 no
C4D H23 2.9500 . no
C5A H7 2.8000 2_646 no
C5D H23 2.9200 . no
C5D H12 2.9600 . no
C5D H6C 3.0600 2_655 no
C5D H11 2.5800 . no
C6B H8A 3.0300 . no
C6B H19 2.9200 2_656 no
C6C H8B 2.9800 . no
C6C H8C 2.7600 . no
C6D H23 3.0800 . no
C6D H2 3.0300 2_756 no
C7A H14A 2.7000 . no
C7B H8A 2.8200 . no
C7C H2B 2.8300 . no
C7C H14C 2.8300 . no
C8A H2A 2.7800 . no
C8B H2B 2.7200 . no
C8C H6C 2.8700 . no
C8C H8D 3.0700 . no
C8D H8C 2.7300 . no
C8D H2D 3.0700 . no
C9B H2B 2.5000 . no
C9D H8C 2.9200 . no
C10A H6B 2.8300 . no
C10B H2B 2.9300 . no
C10C H14D 2.7200 . no
C11C H14D 2.9600 . no
C11C H6D 2.8700 . no
C12A H19 2.4000 . no
C12A H3D 2.9400 2_645 no
C12A H13 2.9400 . no
C12A H15 2.5900 . no
C12A H2C 3.0100 2_646 no
C12B H22 2.7200 . no
C12B H24 2.7800 . no
C12B H7D 3.0000 2_645 no
C12C H3 2.8300 2_756 no
C12D H5C 3.0300 . no
C12D H17 2.6400 . no
C13A H3D 2.9700 2_645 no
C13B H7D 2.6900 2_645 no
C13C H3 2.7000 2_756 no
C13D H24 3.0600 2_655 no
C14A H7A 2.6700 . no
C14B H7D 3.0600 2_645 no
C14B H14C 3.0800 . no
C14B H2B 2.9700 . no
C14C H7C 2.6100 . no
C14C H25 2.7000 . no
C14C H27 2.7500 . no
C14D H30 2.5200 . no
C14D H24 2.7500 2_655 no
C14D H28 2.6600 . no
C15A H22 3.0200 2_746 no
C15A H3A 2.5100 . no
C15B H3B 2.5300 . no
C15C H3C 2.4500 . no
C15D H13 2.9200 2_655 no
C15D H5D 2.5500 . no
C16A H12A 2.5300 . no
C16D H12D 2.6000 . no
C17A H6B 3.0300 2_646 no
C17A H12A 2.6300 . no
C17B H2 2.7700 2_756 no
C17B H30 3.0500 2_645 no
C17B H12B 2.5300 . no
C17C H14A 2.9000 1_565 no
C17C H14C 2.4900 . no
C17D H14D 2.4700 . no
H1 C3A 2.7900 . no
H1 H3A 2.4300 . no
H2 O13B 2.7400 2_746 no
H2 C6D 3.0300 2_746 no
H2 C17B 2.7700 2_746 no
H2 H22 2.5200 2_746 no
H2A C8A 2.7800 . no
H2A H8A 2.1500 . no
H2B C7C 2.8300 . no
H2B C8B 2.7200 . no
H2B C9B 2.5000 . no
H2B C10B 2.9300 . no
H2B C14B 2.9700 . no
H2B H7C 2.2500 . no
H2B H14C 2.3200 . no
H2C H7C 2.3500 . no
H2C H20 2.4500 1_565 no
H2C C12A 3.0100 2_656 no
H2D C8D 3.0700 . no
H2D H7D 2.6000 . no
H3 C3A 2.6800 . no
H3 H3A 2.1700 . no
H3 O13C 2.8900 2_746 no
H3 C12C 2.8300 2_746 no
H3 C13C 2.7000 2_746 no
H3A C15A 2.5100 . no
H3A H1 2.4300 . no
H3A H3 2.1700 . no
H3B C15B 2.5300 . no
H3B H5 2.4700 . no
H3B H6 2.1500 . no
H3B H27 2.5500 . no
H3C C15C 2.4500 . no
H3C H8 1.9600 . no
H3C H9 2.5700 . no
H3D C12A 2.9400 2_655 no
H3D C13A 2.9700 2_655 no
H5 C3B 2.8800 . no
H5 H3B 2.4700 . no
H5 O11B 2.8300 2_756 no
H5B H29 2.5200 2_646 no
H5C C12D 3.0300 . no
H5D C15D 2.5500 . no
H5D H11 2.1100 . no
H5D H12 2.5600 . no
H6 C3B 2.6100 . no
H6 H3B 2.1500 . no
H6A H7A 2.4000 . no
H6B C10A 2.8300 . no
H6B C17A 3.0300 2_656 no
H6B H19 2.3600 2_656 no
H6C C8C 2.8700 . no
H6C H8C 2.2300 . no
H6C C5D 3.0600 2_645 no
H6D O11C 2.4200 . no
H6D C11C 2.8700 . no
H7 C4A 2.8300 2_656 no
H7 C5A 2.8000 2_656 no
H7A C14A 2.6700 . no
H7A H6A 2.4000 . no
H7A H14A 2.0800 . no
H7B O11A 2.2100 . no
H7B C1C 2.9900 . no
H7B C2C 2.9600 . no
H7C C1B 2.9600 . no
H7C C2B 2.7600 . no
H7C C14C 2.6100 . no
H7C H2B 2.2500 . no
H7C H2C 2.3500 . no
H7C H14C 2.1700 . no
H7D H2D 2.6000 . no
H7D C12B 3.0000 2_655 no
H7D C13B 2.6900 2_655 no
H7D C14B 3.0600 2_655 no
H8 C3C 2.4600 . no
H8 H3C 1.9600 . no
H8A C1B 2.4600 . no
H8A C2A 2.5000 . no
H8A C2B 2.6900 . no
H8A C6B 3.0300 . no
H8A C7B 2.8200 . no
H8A H2A 2.1500 . no
H8B C6C 2.9800 . no
H8B C3D 3.0500 2_645 no
H8C C6C 2.7600 . no
H8C C8D 2.7300 . no
H8C C9D 2.9200 . no
H8C H6C 2.2300 . no
H8C H8D 2.5400 . no
H8D O13B 2.9000 . no
H8D C2D 2.8300 . no
H8D C8C 3.0700 . no
H8D H8C 2.5400 . no
H8D H10D 2.3500 . no
H9 C3C 2.9900 . no
H9 H3C 2.5700 . no
H10 O4B 2.9200 1_554 no
H10D H8D 2.3500 . no
H11 C5D 2.5800 . no
H11 H5D 2.1100 . no
H12 C5D 2.9600 . no
H12 H5D 2.5600 . no
H12A C16A 2.5300 . no
H12A C17A 2.6300 . no
H12A H13 2.5900 . no
H12A H15 2.0800 . no
H12A H19 1.9200 . no
H12B C17B 2.5300 . no
H12B H22 2.2500 . no
H12B H24 2.4100 . no
H12D C16D 2.6000 . no
H12D H17 2.0500 . no
H13 C12A 2.9400 . no
H13 H12A 2.5900 . no
H13 O4D 2.6300 2_645 no
H13 C15D 2.9200 2_645 no
H14A O13C 2.3900 1_545 no
H14A C7A 2.7000 . no
H14A C17C 2.9000 1_545 no
H14A H7A 2.0800 . no
H14C C2B 3.0800 . no
H14C C7C 2.8300 . no
H14C C14B 3.0800 . no
H14C C17C 2.4900 . no
H14C H2B 2.3200 . no
H14C H7C 2.1700 . no
H14C H25 2.2900 . no
H14C H27 2.2600 . no
H14D C10C 2.7200 . no
H14D C11C 2.9600 . no
H14D C17D 2.4700 . no
H14D H28 2.3500 . no
H14D H30 2.1200 . no
H15 C12A 2.5900 . no
H15 H12A 2.0800 . no
H17 C12D 2.6400 . no
H17 H12D 2.0500 . no
H19 C12A 2.4000 . no
H19 H12A 1.9200 . no
H19 C6B 2.9200 2_646 no
H19 H6B 2.3600 2_646 no
H20 C2C 2.8700 1_545 no
H20 H2C 2.4500 1_545 no
H22 C12B 2.7200 . no
H22 H12B 2.2500 . no
H22 O4A 2.8900 2_756 no
H22 C15A 3.0200 2_756 no
H22 H2 2.5200 2_756 no
H23 C4D 2.9500 . no
H23 C5D 2.9200 . no
H23 C6D 3.0800 . no
H24 C12B 2.7800 . no
H24 H12B 2.4100 . no
H24 C13D 3.0600 2_645 no
H24 C14D 2.7500 2_645 no
H24 H30 2.5100 2_645 no
H25 O13A 2.6000 1_565 no
H25 C14C 2.7000 . no
H25 H14C 2.2900 . no
H27 C14C 2.7500 . no
H27 H3B 2.5500 . no
H27 H14C 2.2600 . no
H27 C3A 2.9100 2_756 no
H27 C4A 2.9100 2_756 no
H28 C14D 2.6600 . no
H28 H14D 2.3500 . no
H29 H5B 2.5200 2_656 no
H30 C14D 2.5200 . no
H30 H14D 2.1200 . no
H30 C17B 3.0500 2_655 no
H30 H24 2.5100 2_655 no

loop_
_geom_hbond_atom_site_label_D
_geom_hbond_atom_site_label_H
_geom_hbond_atom_site_label_A
_geom_hbond_distance_DH
_geom_hbond_distance_HA
_geom_hbond_distance_DA
_geom_hbond_angle_DHA
_geom_hbond_site_symmetry_A
_geom_hbond_publ_flag
C6D H6D O11C 0.9500 2.4200 2.771(10) 101.00 . yes
C7B H7B O11A 0.9500 2.2100 2.740(6) 114.00 . yes
C14A H14A O13C 0.9500 2.3900 3.248(7) 150.00 1_545 yes

loop_
_geom_torsion_atom_site_label_1
_geom_torsion_atom_site_label_2
_geom_torsion_atom_site_label_3
_geom_torsion_atom_site_label_4
_geom_torsion
_geom_torsion_publ_flag
C15A O4A C4A C3A 10.0(10) no
C15A O4A C4A C5A -169.3(6) no
C15B O4B C4B C3B -3.2(11) no
C15B O4B C4B C5B 178.4(8) no
C15C O4C C4C C3C -4.2(13) no
C15C O4C C4C C5C 172.7(9) no
C15D O4D C4D C3D 177.1(7) no
C15D O4D C4D C5D -2.5(10) no
C16A O11A C11A C10A 170.9(4) no
C16A O11A C11A C12A -10.1(6) no
C11B O11B C7A C1A -133.9(4) no
C11B O11B C7A C8A -11.2(5) no
C7A O11B C11B C10B 5.3(5) no
C7A O11B C11B C12B -177.5(5) no
C11C O11C C7D C1D -99.9(6) no
C11C O11C C7D C8D 23.2(8) no
C7D O11C C11C C10C -14.4(9) no
C7D O11C C11C C12C 164.1(8) no
C16D O11D C11D C10D 161.7(9) no
C16D O11D C11D C12D -15.3(15) no
C17A O13A C13A C12A 28.2(8) no
C17A O13A C13A C14A -150.8(7) no
C17B O13B C13B C12B 6.6(7) no
C17B O13B C13B C14B -171.5(5) no
C17C O13C C13C C12C 170.1(6) no
C17C O13C C13C C14C -13.5(9) no
C17D O13D C13D C12D 173.7(9) no
C17D O13D C13D C14D -5.0(13) no
C6A C1A C2A C3A -4.7(9) no
C7A C1A C2A C3A 173.6(6) no
C2A C1A C6A C5A 3.2(9) no
C7A C1A C6A C5A -175.0(6) no
C2A C1A C7A O11B 72.0(6) no
C2A C1A C7A C8A -47.1(7) no
C6A C1A C7A O11B -109.8(6) no
C6A C1A C7A C8A 131.1(5) no
C6B C1B C2B C3B -1.0(8) no
C7B C1B C2B C3B 179.1(5) no
C2B C1B C6B C5B 2.3(9) no
C7B C1B C6B C5B -177.8(6) no
C2B C1B C7B C8B -1.9(7) no
C6B C1B C7B C8B 178.2(5) no
C6B C1B C7B C10A -54.7(6) no
C2B C1B C7B C10A 125.2(5) no
C7C C1C C2C C3C -172.6(5) no
C2C C1C C6C C5C -1.1(9) no
C7C C1C C6C C5C 173.4(6) no
C2C C1C C7C C8B 91.9(5) no
C2C C1C C7C C8C -146.7(5) no
C6C C1C C7C C8B -82.4(6) no
C6C C1C C2C C3C 2.1(8) no
C6C C1C C7C C8C 39.1(7) no
C7D C1D C2D C3D -179.2(6) no
C2D C1D C6D C5D 0.7(9) no
C6D C1D C2D C3D -1.5(10) no
C2D C1D C7D O11C -173.1(5) no
C2D C1D C7D C8D 67.8(7) no
C7D C1D C6D C5D 178.3(6) no
C6D C1D C7D C8D -109.8(7) no
C6D C1D C7D O11C 9.3(8) no
C1A C2A C3A C4A 1.9(10) no
C1B C2B C3B C4B -0.9(9) no
C1C C2C C3C C4C -3.5(9) no
C1D C2D C3D C4D 2.0(10) no
C2A C3A C4A O4A -176.8(6) no
C2A C3A C4A C5A 2.5(10) no
C2B C3B C4B C5B 1.4(9) no
C2B C3B C4B O4B -177.1(6) no
C2C C3C C4C O4C -179.4(7) no
C2C C3C C4C C5C 3.9(10) no
C2D C3D C4D C5D -1.7(10) no
C2D C3D C4D O4D 178.6(6) no
O4A C4A C5A C6A 175.4(6) no
C3A C4A C5A C6A -3.9(10) no
C3B C4B C5B C6B 0.0(11) no
O4B C4B C5B C6B 178.5(7) no
O4C C4C C5C C6C -180.0(7) no
C3C C4C C5C C6C -2.9(12) no
C3D C4D C5D C6D 1.0(10) no
O4D C4D C5D C6D -179.4(6) no
C4A C5A C6A C1A 1.0(10) no
C4B C5B C6B C1B -1.8(11) no
C4C C5C C6C C1C 1.6(11) no
C4D C5D C6D C1D -0.5(10) no
C1A C7A C8A C10B 133.5(4) no
O11B C7A C8A C9A 139.7(4) no
O11B C7A C8A C10B 12.1(5) no
C1A C7A C8A C9A -98.9(5) no
C8B C7B C10A C9A 72.2(6) no
C1B C7B C8B C7C -64.7(6) no
C1B C7B C8B C9B 55.9(6) no
C10A C7B C8B C7C 165.7(4) no
C10A C7B C8B C9B -73.7(5) no
C1B C7B C10A C9A -59.8(6) no
C1B C7B C10A C11A 125.5(5) no
C8B C7B C10A C11A -102.5(5) no
C8B C7C C8C C14B -24.6(5) no
C1C C7C C8B C7B -76.6(5) no
C1C C7C C8B C9B 156.8(4) no
C8C C7C C8B C7B 154.3(4) no
C8C C7C C8B C9B 27.7(5) no
C1C C7C C8C C9C 88.4(5) no
C1C C7C C8C C14B -149.1(4) no
C8B C7C C8C C9C -147.1(4) no
O11C C7D C8D C10C -22.3(7) no
C1D C7D C8D C9D -138.9(5) no
C1D C7D C8D C10C 98.4(6) no
O11C C7D C8D C9D 100.5(6) no
C7A C8A C9A C14A -4.0(7) no
C10B C8A C9A C10A -60.6(6) no
C10B C8A C9A C14A 116.7(5) no
C7A C8A C10B C9B 178.7(5) no
C7A C8A C10B C11B -9.5(5) no
C9A C8A C10B C9B 47.1(7) no
C7A C8A C9A C10A 178.8(4) no
C9A C8A C10B C11B -141.1(4) no
C7B C8B C9B C14B -151.7(4) no
C7C C8B C9B C10B 157.7(5) no
C7B C8B C9B C10B 27.8(7) no
C7C C8B C9B C14B -21.7(5) no
C7C C8C C9C C10C -132.9(5) no
C7C C8C C9C C14C 48.8(7) no
C14B C8C C9C C14C -67.4(6) no
C7C C8C C14B C9B 11.9(5) no
C7C C8C C14B C13B -167.2(5) no
C9C C8C C14B C9B 133.9(4) no
C9C C8C C14B C13B -45.3(7) no
C14B C8C C9C C10C 110.9(6) no
C7D C8D C9D C10D 104.8(7) no
C7D C8D C9D C14D -73.4(7) no
C10C C8D C9D C14D 39.9(8) no
C7D C8D C10C C9C -164.7(7) no
C7D C8D C10C C11C 14.2(7) no
C9D C8D C10C C9C 73.6(8) no
C9D C8D C10C C11C -107.6(6) no
C10C C8D C9D C10D -142.0(6) no
C8A C9A C10A C7B 2.1(6) no
C8A C9A C10A C11A 176.8(4) no
C14A C9A C10A C7B -175.1(4) no
C14A C9A C10A C11A -0.4(7) no
C8A C9A C14A C13A -176.7(4) no
C10A C9A C14A C13A 0.5(7) no
C8B C9B C10B C8A -11.3(8) no
C8B C9B C10B C11B 177.5(5) no
C14B C9B C10B C8A 168.2(5) no
C14B C9B C10B C11B -3.1(7) no
C8B C9B C14B C8C 6.3(6) no
C8B C9B C14B C13B -174.5(4) no
C10B C9B C14B C8C -173.2(4) no
C10B C9B C14B C13B 6.1(7) no
C8C C9C C10C C8D -1.1(10) no
C8C C9C C10C C11C -179.8(6) no
C14C C9C C10C C8D 177.3(6) no
C14C C9C C10C C11C -1.5(9) no
C8C C9C C14C C13C 179.8(5) no
C10C C9C C14C C13C 1.5(9) no
C8D C9D C10D C11D 179.4(7) no
C14D C9D C10D C11D -2.4(12) no
C8D C9D C14D C13D 177.6(6) no
C10D C9D C14D C13D -0.5(10) no
C7B C10A C11A O11A -5.4(6) no
C7B C10A C11A C12A 175.6(4) no
C9A C10A C11A O11A 179.7(4) no
C9A C10A C11A C12A 0.6(7) no
C8A C10B C11B O11B 3.3(6) no
C8A C10B C11B C12B -174.0(4) no
C9B C10B C11B O11B 176.0(4) no
C9B C10B C11B C12B -1.4(7) no
C8D C10C C11C C12C -179.4(7) no
C9C C10C C11C O11C 178.0(6) no
C9C C10C C11C C12C -0.4(11) no
C8D C10C C11C O11C -1.0(9) no
C9D C10D C11D C12D 3.7(14) no
C9D C10D C11D O11D -173.5(8) no
O11A C11A C12A C13A -179.9(4) no
C10A C11A C12A C13A -0.9(7) no
O11B C11B C12B C13B -174.4(4) no
C10B C11B C12B C13B 2.6(7) no
C10C C11C C12C C13C 2.3(12) no
O11C C11C C12C C13C -176.0(7) no
O11D C11D C12D C13D 174.9(9) no
C10D C11D C12D C13D -2.0(14) no
C11A C12A C13A C14A 0.9(7) no
C11A C12A C13A O13A -178.1(4) no
C11B C12B C13B O13B -177.5(4) no
C11B C12B C13B C14B 0.5(7) no
C11C C12C C13C C14C -2.3(11) no
C11C C12C C13C O13C 174.2(6) no
C11D C12D C13D O13D -179.7(9) no
C11D C12D C13D C14D -0.9(14) no
C12A C13A C14A C9A -0.7(7) no
O13A C13A C14A C9A 178.3(4) no
O13B C13B C14B C8C -7.6(7) no
C12B C13B C14B C8C 174.3(5) no
C12B C13B C14B C9B -4.8(7) no
O13B C13B C14B C9B 173.4(4) no
O13C C13C C14C C9C -175.7(6) no
C12C C13C C14C C9C 0.4(10) no
O13D C13D C14D C9D -179.2(7) no
C12D C13D C14D C9D 2.2(12) no
